data_2008903
loop_
_publ_author_name
'Dobson, Allison J.'
'Gerkin, Roger E.'

_publ_section_title
;
 Hydrogen bonding and C---H&#x00B7;&#x00B7;&#x00B7;<i>X</i>
 interactions in two triclinic phases of 4-carboxyquinolinium chloride
 monohydrate
;
_journal_issue 9
_journal_name_full 'Acta Crystallographica Section C'
_journal_page_first 1499
_journal_page_last 1503
_journal_paper_doi 10.1107/S0108270199006885
_journal_volume 55
_journal_year 1999
_chemical_formula_moiety 'C10 H8 N1 O2 + , Cl - , H2 O '
_chemical_formula_sum 'C10 H10 Cl N O3'
_chemical_formula_weight 227.65
_chemical_name_common 'quinolinium-4-carboxylic acid chloride monohydrate '
_chemical_name_systematic ' ?'
_space_group_IT_number 2
_symmetry_cell_setting triclinic
_symmetry_space_group_name_Hall '-P 1'
_symmetry_space_group_name_H-M 'P -1'
_cell_angle_alpha 84.250(10)
_cell_angle_beta 77.380(10)
_cell_angle_gamma 61.020(10)
_cell_formula_units_Z 2
_cell_length_a 7.7400(10)
_cell_length_b 7.948(2)
_cell_length_c 9.9840(10)
_cell_measurement_reflns_used 25
_cell_measurement_temperature 296
_cell_measurement_theta_max 17.4
_cell_measurement_theta_min 14.3
_cell_volume 524.30(17)
_computing_cell_refinement 'MSC/AFC Diffractometer Control Software'
_computing_data_collection
;MSC/AFC Diffractometer Control Software (Molecular Structure Corporation,
 1988)
;
_computing_data_reduction 'TEXSAN (Molecular Structure Corporation, 1995)'
_computing_molecular_graphics 'ORTEPII (Johnson, 1976)'
_computing_publication_material 'TEXSAN and PLATON (Spek, 1990)'
_computing_structure_refinement TEXSAN
_computing_structure_solution 'SHELXS86 (Sheldrick, 1985)'
_diffrn_ambient_temperature 296
_diffrn_measurement_device 'Rigaku AFC-5S'
_diffrn_measurement_method '\w/2\q scans '
_diffrn_radiation_monochromator graphite
_diffrn_radiation_source 'X-ray tube'
_diffrn_radiation_type MoK\a
_diffrn_radiation_wavelength 0.71073
_diffrn_reflns_av_R_equivalents 0.011
_diffrn_reflns_limit_h_max 8
_diffrn_reflns_limit_h_min -10
_diffrn_reflns_limit_k_max 0
_diffrn_reflns_limit_k_min -10
_diffrn_reflns_limit_l_max 12
_diffrn_reflns_limit_l_min -12
_diffrn_reflns_number 2594
_diffrn_reflns_theta_max 27.56
_diffrn_reflns_theta_min 2.00
_diffrn_standards_decay_% '+- 1.2 (average maximum relative intensity)'
_diffrn_standards_interval_count 150
_diffrn_standards_number 6
_exptl_absorpt_coefficient_mu 0.35
_exptl_absorpt_correction_type none
_exptl_crystal_colour colorless
_exptl_crystal_density_diffrn 1.442
_exptl_crystal_density_meas ?
_exptl_crystal_description 'irregular hexagonal column '
_exptl_crystal_F_000 236
_exptl_crystal_size_max 0.46
_exptl_crystal_size_mid 0.38
_exptl_crystal_size_min 0.35
_refine_diff_density_max 0.43
_refine_diff_density_min -0.33
_refine_ls_extinction_method none
_refine_ls_goodness_of_fit_ref 1.93
_refine_ls_hydrogen_treatment mixed
_refine_ls_matrix_type full
_refine_ls_number_parameters 152
_refine_ls_number_reflns 2420
_refine_ls_R_factor_gt 0.039
_refine_ls_shift/su_max <0.001
_refine_ls_structure_factor_coef Fsqd
_refine_ls_weighting_details 'w = 1/[\s^2^~cs~ + (0.003 I)^2^]'
_refine_ls_weighting_scheme calc
_refine_ls_wR_factor_ref 0.096
_reflns_number_gt 1913
_reflns_number_total 2420
_reflns_threshold_expression I>2\s(I)
_cod_data_source_file fr1208.cif
_cod_data_source_block Ia
_cod_depositor_comments
;
The following automatic conversions were performed:
'_symmetry_cell_setting' value 'Triclinic' changed to 'triclinic'
according to '/home/saulius/struct/CIF-dictionaries/cif_core.dic'
dictionary named 'cif_core.dic' version 2.4.1 from 2010-06-29.

Automatic conversion script
Id: cif_fix_enum 1527 2010-12-29 10:47:43Z saulius 

The following automatic conversions were performed:

'_atom_site_thermal_displace_type' tag value 'Uij' was replaced with
'Uani' value 15 times.

Automatic conversion script
Id: cif_fix_values 1646 2011-03-28 12:23:43Z adriana 

The following automatic conversions were performed:

'_symmetry_cell_setting' value 'Triclinic' changed to 'triclinic'
according to /home/saulius/struct/CIF-dictionaries/cif_core.dic
dictionary named 'cif_core.dic' version 2.4.1 from 2010-06-29.

Automatic conversion script
Id: cif_fix_values 1715 2011-07-08 13:25:40Z adriana 

The following automatic conversions were performed:

'_exptl_crystal_density_meas' value 'none' was changed to '?' - the
value is perceived as not measured.

Automatic conversion script
Id: cif_fix_values 3008 2015-01-20 13:52:24Z robertas 

The following automatic conversions were performed:

'_refine_ls_weighting_scheme' value '1/[\s^2^~cs~ + (0.003 I)^2^] '
was changed to 'calc'. New tag '_refine_ls_weighting_details' was
created. The value of the new tag was set to 'w = 1/[\s^2^~cs~ +
(0.003 I)^2^]'.

Automatic conversion script
Id: cif_fix_values 3143 2015-03-26 13:38:13Z robertas 
;
_cod_original_cell_volume 524.30(10)
_cod_original_formula_sum 'C10 H10 Cl1 N1 O3'
_cod_database_code 2008903

loop_
_symmetry_equiv_pos_as_xyz
x,y,z
'-x, -y, -z'

loop_
_atom_site_aniso_label
_atom_site_aniso_U_11
_atom_site_aniso_U_22
_atom_site_aniso_U_33
_atom_site_aniso_U_12
_atom_site_aniso_U_13
_atom_site_aniso_U_23
Cl1 0.0644(3) 0.0748(3) 0.0512(3) -0.0535(3) -0.0027(2) -0.0050(2)
O1 0.1000(10) 0.0910(10) 0.0577(8) -0.0770(10) -0.0009(8) -0.0181(8)
O2 0.0920(10) 0.0767(10) 0.0606(8) -0.0681(9) 0.0086(7) -0.0098(7)
O3 0.121(2) 0.1080(10) 0.0650(10) -0.0970(10) -0.0280(10) 0.0105(10)
N1 0.0422(8) 0.0450(8) 0.0471(8) -0.0304(7) -0.0030(6) 0.0002(6)
C2 0.0462(10) 0.0530(10) 0.0447(9) -0.0302(9) 0.0052(7) -0.0060(8)
C3 0.0510(10) 0.0490(10) 0.0437(9) -0.0304(9) 0.0016(8) -0.0108(8)
C4 0.0405(8) 0.0374(8) 0.0392(8) -0.0244(7) -0.0071(7) -0.0006(7)
C5 0.0342(8) 0.0397(9) 0.0427(8) -0.0203(7) -0.0042(7) -0.0010(7)
C6 0.0376(9) 0.0416(9) 0.0442(9) -0.0152(8) -0.0027(7) -0.0053(7)
C7 0.0490(10) 0.0378(9) 0.0530(10) -0.0187(8) -0.0102(8) -0.0103(8)
C8 0.0467(10) 0.0380(9) 0.0544(10) -0.0262(8) -0.0120(8) -0.0023(8)
C9 0.0349(8) 0.0340(8) 0.0385(8) -0.0195(7) -0.0080(6) 0.0028(6)
C10 0.0345(8) 0.0324(8) 0.0356(8) -0.0187(7) -0.0074(6) 0.0020(6)
C11 0.0451(10) 0.0398(9) 0.0498(10) -0.0269(8) -0.0059(8) -0.0033(7)

loop_
_atom_site_label
_atom_site_fract_x
_atom_site_fract_y
_atom_site_fract_z
_atom_site_U_iso_or_equiv
_atom_site_thermal_displace_type
_atom_site_calc_flag
_atom_site_calc_attached_atom
Cl1 0.43358(7) 0.29634(7) -0.33088(5) 0.0557(2) Uani ? ?
O1 -0.1538(3) -0.2608(2) -0.36260(10) 0.0700(5) Uani ? ?
O2 -0.2715(2) -0.2107(2) -0.13930(10) 0.0674(5) Uani ? ?
O3 0.6855(3) 0.5250(3) -0.3876(2) 0.0787(7) Uani ? ?
N1 0.1589(2) 0.1122(2) -0.28120(10) 0.0415(4) Uani ? ?
C2 0.2115(3) -0.0245(3) -0.3699(2) 0.0469(5) Uani ? ?
C3 0.0990(3) -0.1205(3) -0.3593(2) 0.0456(5) Uani ? ?
C4 -0.0666(2) -0.0728(2) -0.2559(2) 0.0365(4) Uani ? ?
C5 -0.2917(2) 0.1370(2) -0.0487(2) 0.0381(4) Uani ? ?
C6 -0.3308(2) 0.2789(2) 0.0368(2) 0.0431(5) Uani ? ?
C7 -0.2105(3) 0.3694(2) 0.0181(2) 0.0466(5) Uani ? ?
C8 -0.0486(3) 0.3156(2) -0.0875(2) 0.0431(5) Uani ? ?
C9 -0.0052(2) 0.1682(2) -0.1760(2) 0.0345(4) Uani ? ?
C10 -0.1236(2) 0.0742(2) -0.15970(10) 0.0329(4) Uani ? ?
C11 -0.1792(3) -0.1861(2) -0.2446(2) 0.0422(5) Uani ? ?
H1 0.240(3) 0.177(3) -0.293(2) 0.071(6) Uiso ? ?
H2 0.3301 -0.0586 -0.4436 0.0563 Uiso calc C2
H3 0.1380 -0.2219 -0.4254 0.0547 Uiso calc C3
H5 -0.3796 0.0776 -0.0339 0.0457 Uiso calc C5
H6 -0.4460 0.3191 0.1136 0.0517 Uiso calc C6
H7 -0.2431 0.4720 0.0813 0.0559 Uiso calc C7
H8 0.0357 0.3788 -0.1012 0.0517 Uiso calc C8
H9 -0.199(4) -0.343(4) -0.351(3) 0.109(10) Uiso ? ?
H10 0.632(4) 0.464(4) -0.355(3) 0.081(8) Uiso ? ?
H11 0.653(4) 0.564(4) -0.462(3) 0.090(9) Uiso ? ?

loop_
_atom_type_symbol
_atom_type_scat_dispersion_real
_atom_type_scat_dispersion_imag
_atom_type_scat_source
H 0 0 'Stewart et al. (1965)'
C .003 .002 'Creagh & McAuley (1992)'
N .006 .003 'Creagh & McAuley (1992)'
O .011 .006 'Creagh & McAuley (1992)'
Cl .148 .159 'Creagh & McAuley (1992)'

loop_
_geom_angle_atom_site_label_1
_geom_angle_atom_site_label_2
_geom_angle_atom_site_label_3
_geom_angle
_geom_angle_publ_flag
C11 O1 H9 110.0(10) no
H10 O3 H11 107(2) yes
C2 N1 C9 123.20(10) yes
C2 N1 H1 117.0(10) no
C9 N1 H1 119.0(10) no
N1 C2 C3 120.2(2) no
N1 C2 H2 119.9 no
C3 C2 H2 119.9 no
C2 C3 C4 119.8(2) no
C2 C3 H3 120.1 no
C4 C3 H3 120.1 no
C3 C4 C10 120.20(10) no
C3 C4 C11 118.00(10) yes
C10 C4 C11 121.70(10) yes
C6 C5 C10 120.20(10) no
C6 C5 H5 119.9 no
C10 C5 H5 119.9 no
C5 C6 C7 121.7(2) no
C5 C6 H6 119.1 no
C7 C6 H6 119.1 no
C6 C7 C8 120.4(2) no
C6 C7 H7 119.8 no
C8 C7 H7 119.8 no
C7 C8 C9 118.60(10) no
C7 C8 H8 120.7 no
C9 C8 H8 120.7 no
N1 C9 C8 118.70(10) no
N1 C9 C10 119.00(10) no
C8 C9 C10 122.30(10) no
C4 C10 C5 125.60(10) no
C4 C10 C9 117.60(10) no
C5 C10 C9 116.80(10) no
O1 C11 O2 124.7(2) yes
O1 C11 C4 111.60(10) yes
O2 C11 C4 123.6(2) yes

loop_
_geom_bond_atom_site_label_1
_geom_bond_atom_site_label_2
_geom_bond_site_symmetry_1
_geom_bond_site_symmetry_2
_geom_bond_distance
_geom_bond_publ_flag
O1 C11 ? ? 1.306(2) yes
O1 H9 ? ? 0.86(3) no
O2 C11 ? ? 1.192(2) yes
O3 H10 ? ? 0.78(3) no
O3 H11 ? ? 0.82(3) no
N1 C2 ? ? 1.319(2) yes
N1 C9 ? ? 1.370(2) yes
N1 H1 ? ? 0.97(2) no
C2 C3 ? ? 1.393(2) no
C2 H2 ? ? 0.980 no
C3 C4 ? ? 1.371(2) no
C3 H3 ? ? 0.980 no
C4 C10 ? ? 1.422(2) no
C4 C11 ? ? 1.510(2) no
C5 C6 ? ? 1.357(2) no
C5 C10 ? ? 1.422(2) no
C5 H5 ? ? 0.980 no
C6 C7 ? ? 1.401(2) no
C6 H6 ? ? 0.980 no
C7 C8 ? ? 1.363(2) no
C7 H7 ? ? 0.980 no
C8 C9 ? ? 1.401(2) no
C8 H8 ? ? 0.980 no
C9 C10 ? ? 1.413(2) no

loop_
_geom_hbond_atom_site_label_D
_geom_hbond_atom_site_label_H
_geom_hbond_atom_site_label_A
_geom_hbond_site_symmetry_A
_geom_hbond_distance_DH
_geom_hbond_distance_HA
_geom_hbond_distance_DA
_geom_hbond_angle_DHA
_geom_hbond_publ_flag
N1 H1 Cl1 ? 0.97(2) 2.08(2) 3.0520(10) 175(2) yes
O1 H9 O3 1_445 0.86(3) 1.78(3) 2.603(3) 158(3) yes
O3 H10 Cl1 ? 0.78(3) 2.44(3) 3.189(2) 161(2) yes
O3 H11 Cl1 2_664 0.82(3) 2.32(3) 3.135(2) 174(2) yes
C2 H2 Cl1 2_654 0.98 2.77 3.619(2) 145 yes
C3 H3 O3 2_654 0.98 2.78 3.754(2) 170 yes
C5 H5 O2 2_455 0.98 2.64 3.290(2) 124 yes
C6 H6 O2 2_455 0.98 2.67 3.308(2) 123 yes
C7 H7 Cl1 2_565 0.98 2.91 3.828(2) 157 yes
